data_4340339
loop_
_publ_author_name
'Khatun, Mansura'
'Stoyko, Stanislav S.'
'Mar, Arthur'

_publ_section_title
;
 Quaternary Arsenides ACdGeAs2 (A = K, Rb) Built of Ethane-Like Ge2As6
 Units.
;
_journal_issue 14
_journal_name_full 'Inorganic chemistry'
_journal_page_first 7756
_journal_page_last 7762
_journal_paper_doi 10.1021/ic5011264
_journal_volume 53
_journal_year 2014
_chemical_formula_structural 'Rb Cd Ge As2'
_chemical_formula_sum 'As2 Cd Ge Rb'
_chemical_formula_weight 420.30
_chemical_name_common 'rubidium cadmium germanium arsenide (1/1/1/2)'
_chemical_name_systematic 'rubidium cadmium germanium arsenide (1/1/1/2)'
_space_group_IT_number 2
_symmetry_cell_setting triclinic
_symmetry_space_group_name_Hall '-P 1'
_symmetry_space_group_name_H-M 'P -1'
_atom_sites_solution_primary direct
_atom_sites_solution_secondary difmap
_audit_creation_method SHELXL-97
_cell_angle_alpha 71.163(2)
_cell_angle_beta 75.601(2)
_cell_angle_gamma 73.673(2)
_cell_formula_units_Z 4
_cell_length_a 8.2692(13)
_cell_length_b 8.4519(13)
_cell_length_c 8.7349(13)
_cell_measurement_reflns_used 3027
_cell_measurement_temperature 173(2)
_cell_measurement_theta_max 32.24
_cell_measurement_theta_min 2.61
_cell_volume 546.04(15)
_computing_cell_refinement 'Bruker SAINT 7.68A (Bruker, 2009)'
_computing_data_collection 'Bruker SMART 5.054 (Bruker, 1999)'
_computing_data_reduction 'Bruker SAINT 7.68A'
_computing_molecular_graphics 'ATOMS 5.1 (Dowty, 1999)'
_computing_publication_material 'Bruker SHELXTL 6.12'
_computing_structure_refinement 'Bruker SHELXTL 6.12'
_computing_structure_solution 'Bruker SHELXTL 6.12'
_diffrn_ambient_temperature 173(2)
_diffrn_measured_fraction_theta_full 0.957
_diffrn_measured_fraction_theta_max 0.957
_diffrn_measurement_device_type 'Bruker PLATFORM/SMART APEX II CCD'
_diffrn_measurement_method '\w scans'
_diffrn_radiation_monochromator graphite
_diffrn_radiation_source 'fine-focus sealed tube'
_diffrn_radiation_type MoK\a
_diffrn_radiation_wavelength 0.71073
_diffrn_reflns_av_R_equivalents 0.0365
_diffrn_reflns_av_sigmaI/netI 0.0547
_diffrn_reflns_limit_h_max 12
_diffrn_reflns_limit_h_min -12
_diffrn_reflns_limit_k_max 13
_diffrn_reflns_limit_k_min -12
_diffrn_reflns_limit_l_max 13
_diffrn_reflns_limit_l_min -13
_diffrn_reflns_number 7771
_diffrn_reflns_theta_full 33.27
_diffrn_reflns_theta_max 33.27
_diffrn_reflns_theta_min 2.50
_exptl_absorpt_coefficient_mu 30.107
_exptl_absorpt_correction_T_max 0.4536
_exptl_absorpt_correction_T_min 0.2784
_exptl_absorpt_correction_type numerical
_exptl_absorpt_process_details 'Bruker SHELXTL 6.12 (Sheldrick, 2001)'
_exptl_crystal_colour grey
_exptl_crystal_density_diffrn 5.113
_exptl_crystal_density_method 'not measured'
_exptl_crystal_description plate
_exptl_crystal_F_000 732
_exptl_crystal_size_max 0.06
_exptl_crystal_size_mid 0.06
_exptl_crystal_size_min 0.04
_refine_diff_density_max 1.253
_refine_diff_density_min -1.444
_refine_diff_density_rms 0.320
_refine_ls_extinction_coef 0.00220(12)
_refine_ls_extinction_expression Fc^*^=kFc[1+0.001xFc^2^\l^3^/sin(2\q)]^-1/4^
_refine_ls_extinction_method SHELXL
_refine_ls_goodness_of_fit_ref 0.969
_refine_ls_matrix_type full
_refine_ls_number_parameters 92
_refine_ls_number_reflns 4037
_refine_ls_number_restraints 0
_refine_ls_restrained_S_all 0.969
_refine_ls_R_factor_all 0.0467
_refine_ls_R_factor_gt 0.0298
_refine_ls_shift/su_max 0.001
_refine_ls_shift/su_mean 0.000
_refine_ls_structure_factor_coef Fsqd
_refine_ls_weighting_details 'calc w=1/[\s^2^(Fo^2^)+(0.0142P)^2^+0.0000P] where P=(Fo^2^+2Fc^2^)/3'
_refine_ls_weighting_scheme calc
_refine_ls_wR_factor_gt 0.0497
_refine_ls_wR_factor_ref 0.0548
_reflns_number_gt 3124
_reflns_number_total 4037
_reflns_threshold_expression I>2\s(I)
_cod_data_source_file ic5011264_si_002.cif
_cod_data_source_block RbCdGeAs2
_cod_depositor_comments 'Adding full bibliography for 4340338--4340339.cif.'
_cod_database_code 4340339

loop_
_symmetry_equiv_pos_as_xyz
'x, y, z'
'-x, -y, -z'

loop_
_atom_site_label
_atom_site_type_symbol
_atom_site_fract_x
_atom_site_fract_y
_atom_site_fract_z
_atom_site_U_iso_or_equiv
_atom_site_adp_type
_atom_site_occupancy
_atom_site_symmetry_multiplicity
_atom_site_calc_flag
Rb1 Rb 0.54631(6) 0.22985(6) 0.67800(6) 0.01662(10) Uani 1 1 d
Rb2 Rb 0.55888(6) 0.19570(6) 0.18861(6) 0.01528(10) Uani 1 1 d
Cd1 Cd 0.00481(5) 0.10276(4) 0.31445(4) 0.01172(8) Uani 1 1 d
Cd2 Cd 0.02767(5) 0.17510(4) 0.83191(4) 0.01330(8) Uani 1 1 d
Ge1 Ge 0.04357(6) 0.41440(6) 0.40123(6) 0.00884(10) Uani 1 1 d
Ge2 Ge 0.84630(6) 0.55200(6) 0.02475(6) 0.00879(10) Uani 1 1 d
As1 As 0.19785(6) 0.12851(6) 0.53545(6) 0.00988(10) Uani 1 1 d
As2 As 0.21939(6) 0.59107(6) 0.68289(6) 0.00976(10) Uani 1 1 d
As3 As 0.23124(6) 0.13200(6) 0.03766(6) 0.01015(10) Uani 1 1 d
As4 As 0.23799(6) 0.55531(6) 0.16892(6) 0.00976(10) Uani 1 1 d

loop_
_atom_site_aniso_label
_atom_site_aniso_U_11
_atom_site_aniso_U_22
_atom_site_aniso_U_33
_atom_site_aniso_U_23
_atom_site_aniso_U_13
_atom_site_aniso_U_12
Rb1 0.0177(2) 0.0151(2) 0.0143(2) -0.00232(18) -0.00017(19) -0.00373(19)
Rb2 0.0151(2) 0.0138(2) 0.0177(2) -0.00339(18) -0.00565(19) -0.00287(18)
Cd1 0.01476(18) 0.00973(15) 0.01079(16) -0.00257(12) -0.00181(13) -0.00352(13)
Cd2 0.01634(18) 0.01269(16) 0.01111(17) -0.00483(13) -0.00475(14) 0.00037(13)
Ge1 0.0115(2) 0.0081(2) 0.0072(2) -0.00189(17) -0.00189(18) -0.00243(18)
Ge2 0.0098(2) 0.0089(2) 0.0076(2) -0.00223(17) -0.00189(18) -0.00172(18)
As1 0.0111(2) 0.0092(2) 0.0088(2) -0.00145(17) -0.00238(18) -0.00196(18)
As2 0.0096(2) 0.0107(2) 0.0079(2) -0.00162(17) -0.00071(18) -0.00242(18)
As3 0.0111(2) 0.0096(2) 0.0091(2) -0.00241(17) -0.00227(18) -0.00092(18)
As4 0.0104(2) 0.0101(2) 0.0096(2) -0.00299(17) -0.00194(18) -0.00299(18)

loop_
_atom_type_symbol
_atom_type_description
_atom_type_scat_dispersion_real
_atom_type_scat_dispersion_imag
_atom_type_scat_source
Ge Ge 0.1547 1.8001 'International Tables Vol C Tables 4.2.6.8 and 6.1.1.4'
As As 0.0499 2.0058 'International Tables Vol C Tables 4.2.6.8 and 6.1.1.4'
Rb Rb -0.9393 2.9676 'International Tables Vol C Tables 4.2.6.8 and 6.1.1.4'
Cd Cd -0.8075 1.2024 'International Tables Vol C Tables 4.2.6.8 and 6.1.1.4'

loop_
_geom_angle_atom_site_label_1
_geom_angle_atom_site_label_2
_geom_angle_atom_site_label_3
_geom_angle
_geom_angle_site_symmetry_1
_geom_angle_site_symmetry_3
As2 Rb1 As2 95.786(18) 2_666 .
As2 Rb1 As3 166.98(2) 2_666 1_556
As2 Rb1 As3 71.233(16) . 1_556
As2 Rb1 As4 81.542(18) 2_666 2_666
As2 Rb1 As4 83.561(19) . 2_666
As3 Rb1 As4 97.533(19) 1_556 2_666
As2 Rb1 As3 117.62(2) 2_666 2_656
As2 Rb1 As3 139.503(19) . 2_656
As3 Rb1 As3 74.721(18) 1_556 2_656
As4 Rb1 As3 79.775(18) 2_666 2_656
As2 Rb1 Rb2 127.736(19) 2_666 2_656
As2 Rb1 Rb2 119.45(2) . 2_656
As3 Rb1 Rb2 61.265(14) 1_556 2_656
As4 Rb1 Rb2 135.429(19) 2_666 2_656
As3 Rb1 Rb2 57.661(15) 2_656 2_656
As2 Rb1 As1 102.196(19) 2_666 .
As2 Rb1 As1 77.434(18) . .
As3 Rb1 As1 74.561(18) 1_556 .
As4 Rb1 As1 160.889(19) 2_666 .
As3 Rb1 As1 113.764(18) 2_656 .
Rb2 Rb1 As1 56.103(13) 2_656 .
As2 Rb1 As1 71.229(17) 2_666 2_656
As2 Rb1 As1 148.544(18) . 2_656
As3 Rb1 As1 119.406(18) 1_556 2_656
As4 Rb1 As1 120.927(19) 2_666 2_656
As3 Rb1 As1 69.241(17) 2_656 2_656
Rb2 Rb1 As1 58.451(15) 2_656 2_656
As1 Rb1 As1 77.621(17) . 2_656
As2 Rb1 Cd1 78.056(16) 2_666 2_656
As2 Rb1 Cd1 164.253(18) . 2_656
As3 Rb1 Cd1 114.734(17) 1_556 2_656
As4 Rb1 Cd1 81.211(18) 2_666 2_656
As3 Rb1 Cd1 40.522(12) 2_656 2_656
Rb2 Rb1 Cd1 74.902(16) 2_656 2_656
As1 Rb1 Cd1 117.887(18) . 2_656
As1 Rb1 Cd1 42.949(11) 2_656 2_656
As2 Rb1 Ge2 130.502(19) 2_666 2_666
As2 Rb1 Ge2 37.097(12) . 2_666
As3 Rb1 Ge2 37.356(13) 1_556 2_666
As4 Rb1 Ge2 79.270(18) 2_666 2_666
As3 Rb1 Ge2 103.163(19) 2_656 2_666
Rb2 Rb1 Ge2 96.863(17) 2_656 2_666
As1 Rb1 Ge2 84.313(18) . 2_666
As1 Rb1 Ge2 154.819(17) 2_656 2_666
Cd1 Rb1 Ge2 141.574(17) 2_656 2_666
As2 Rb1 Cd2 134.635(17) 2_666 .
As2 Rb1 Cd2 60.570(15) . .
As3 Rb1 Cd2 37.900(11) 1_556 .
As4 Rb1 Cd2 127.654(17) 2_666 .
As3 Rb1 Cd2 102.768(16) 2_656 .
Rb2 Rb1 Cd2 58.891(12) 2_656 .
As1 Rb1 Cd2 38.754(12) . .
As1 Rb1 Cd2 107.973(15) 2_656 .
Cd1 Rb1 Cd2 133.421(16) 2_656 .
Ge2 Rb1 Cd2 48.871(12) 2_666 .
As2 Rb1 Rb2 51.491(14) 2_666 .
As2 Rb1 Rb2 99.076(15) . .
As3 Rb1 Rb2 127.956(18) 1_556 .
As4 Rb1 Rb2 133.031(16) 2_666 .
As3 Rb1 Rb2 119.195(17) 2_656 .
Rb2 Rb1 Rb2 83.764(15) 2_656 .
As1 Rb1 Rb2 53.620(12) . .
As1 Rb1 Rb2 50.195(12) 2_656 .
Cd1 Rb1 Rb2 88.471(13) 2_656 .
Ge2 Rb1 Rb2 128.561(17) 2_666 .
Cd2 Rb1 Rb2 91.903(13) . .
As4 Rb2 As2 86.02(2) . 2_666
As4 Rb2 As4 84.460(18) . 2_665
As2 Rb2 As4 74.204(17) 2_666 2_665
As4 Rb2 As1 141.97(2) . 2_656
As2 Rb2 As1 75.164(18) 2_666 2_656
As4 Rb2 As1 120.20(2) 2_665 2_656
As4 Rb2 As3 72.658(18) . .
As2 Rb2 As3 158.503(19) 2_666 .
As4 Rb2 As3 100.429(19) 2_665 .
As1 Rb2 As3 123.789(19) 2_656 .
As4 Rb2 Rb1 119.87(2) . 2_656
As2 Rb2 Rb1 137.233(19) 2_666 2_656
As4 Rb2 Rb1 136.382(19) 2_665 2_656
As1 Rb2 Rb1 63.575(16) 2_656 2_656
As3 Rb2 Rb1 60.215(14) . 2_656
As4 Rb2 As3 140.010(18) . 2_655
As2 Rb2 As3 123.76(2) 2_666 2_655
As4 Rb2 As3 79.938(18) 2_665 2_655
As1 Rb2 As3 76.443(18) 2_656 2_655
As3 Rb2 As3 74.324(17) . 2_655
Rb1 Rb2 As3 57.911(15) 2_656 2_655
As4 Rb2 As1 68.314(16) . .
As2 Rb2 As1 102.543(19) 2_666 .
As4 Rb2 As1 152.772(18) 2_665 .
As1 Rb2 As1 83.695(19) 2_656 .
As3 Rb2 As1 72.475(18) . .
Rb1 Rb2 As1 63.634(14) 2_656 .
As3 Rb2 As1 121.224(17) 2_655 .
As4 Rb2 Cd1 128.954(17) . 1_655
As2 Rb2 Cd1 42.938(12) 2_666 1_655
As4 Rb2 Cd1 81.322(16) 2_665 1_655
As1 Rb2 Cd1 42.703(11) 2_656 1_655
As3 Rb2 Cd1 158.219(17) . 1_655
Rb1 Rb2 Cd1 103.569(15) 2_656 1_655
As3 Rb2 Cd1 84.728(15) 2_655 1_655
As1 Rb2 Cd1 115.208(18) . 1_655
As4 Rb2 Cd2 171.695(18) . 2_656
As2 Rb2 Cd2 89.293(18) 2_666 2_656
As4 Rb2 Cd2 87.672(17) 2_665 2_656
As1 Rb2 Cd2 42.163(12) 2_656 2_656
As3 Rb2 Cd2 111.528(18) . 2_656
Rb1 Rb2 Cd2 67.979(16) 2_656 2_656
As3 Rb2 Cd2 40.107(11) 2_655 2_656
As1 Rb2 Cd2 119.505(17) . 2_656
Cd1 Rb2 Cd2 46.696(11) 1_655 2_656
As4 Rb2 Ge2 38.151(12) . 2_665
As2 Rb2 Ge2 120.931(19) 2_666 2_665
As4 Rb2 Ge2 81.221(18) 2_665 2_665
As1 Rb2 Ge2 157.450(18) 2_656 2_665
As3 Rb2 Ge2 37.930(13) . 2_665
Rb1 Rb2 Ge2 96.514(17) 2_656 2_665
As3 Rb2 Ge2 102.729(17) 2_655 2_665
As1 Rb2 Ge2 77.540(18) . 2_665
Cd1 Rb2 Ge2 159.472(16) 1_655 2_665
Cd2 Rb2 Ge2 142.752(16) 2_656 2_665
As4 Rb2 Ge2 81.044(19) . .
As2 Rb2 Ge2 36.981(13) 2_666 .
As4 Rb2 Ge2 37.428(12) 2_665 .
As1 Rb2 Ge2 101.060(18) 2_656 .
As3 Rb2 Ge2 132.810(18) . .
Rb1 Rb2 Ge2 159.068(18) 2_656 .
As3 Rb2 Ge2 106.288(18) 2_655 .
As1 Rb2 Ge2 131.808(17) . .
Cd1 Rb2 Ge2 58.718(13) 1_655 .
Cd2 Rb2 Ge2 91.090(18) 2_656 .
Ge2 Rb2 Ge2 100.754(17) 2_665 .
As3 Cd1 As1 130.38(2) . 2_556
As3 Cd1 As2 110.595(19) . 2_566
As1 Cd1 As2 102.84(2) 2_556 2_566
As3 Cd1 As1 101.12(2) . .
As1 Cd1 As1 112.090(18) 2_556 .
As2 Cd1 As1 94.148(18) 2_566 .
As3 Cd1 Ge1 97.085(18) . .
As1 Cd1 Ge1 132.53(2) 2_556 .
As2 Cd1 Ge1 50.033(17) 2_566 .
As1 Cd1 Ge1 48.430(14) . .
As3 Cd1 Cd2 75.617(17) . 2_556
As1 Cd1 Cd2 54.948(16) 2_556 2_556
As2 Cd1 Cd2 126.704(19) 2_566 2_556
As1 Cd1 Cd2 137.965(17) . 2_556
Ge1 Cd1 Cd2 170.682(16) . 2_556
As3 Cd1 Cd1 137.78(2) . 2_556
As1 Cd1 Cd1 58.419(15) 2_556 2_556
As2 Cd1 Cd1 105.05(2) 2_566 2_556
As1 Cd1 Cd1 53.671(16) . 2_556
Ge1 Cd1 Cd1 88.721(19) . 2_556
Cd2 Cd1 Cd1 100.574(19) 2_556 2_556
As3 Cd1 Rb2 106.206(19) . 1_455
As1 Cd1 Rb2 61.148(15) 2_556 1_455
As2 Cd1 Rb2 60.043(15) 2_566 1_455
As1 Cd1 Rb2 147.528(17) . 1_455
Ge1 Cd1 Rb2 110.071(15) . 1_455
Cd2 Cd1 Rb2 67.350(12) 2_556 1_455
Cd1 Cd1 Rb2 110.861(18) 2_556 1_455
As3 Cd1 Rb1 62.491(16) . 2_656
As1 Cd1 Rb1 97.43(2) 2_556 2_656
As2 Cd1 Rb1 156.573(17) 2_566 2_656
As1 Cd1 Rb1 67.089(16) . 2_656
Ge1 Cd1 Rb1 107.060(18) . 2_656
Cd2 Cd1 Rb1 74.978(15) 2_556 2_656
Cd1 Cd1 Rb1 75.789(15) 2_556 2_656
Rb2 Cd1 Rb1 142.326(15) 1_455 2_656
As3 Cd1 Rb1 160.278(17) . 1_455
As1 Cd1 Rb1 60.783(16) 2_556 1_455
As2 Cd1 Rb1 50.107(13) 2_566 1_455
As1 Cd1 Rb1 85.974(19) . 1_455
Ge1 Cd1 Rb1 73.749(15) . 1_455
Cd2 Cd1 Rb1 111.315(15) 2_556 1_455
Cd1 Cd1 Rb1 60.730(15) 2_556 1_455
Rb2 Cd1 Rb1 62.647(15) 1_455 1_455
Rb1 Cd1 Rb1 136.519(11) 2_656 1_455
As3 Cd2 As4 114.23(2) 1_556 2_566
As3 Cd2 As1 113.49(2) 1_556 .
As4 Cd2 As1 117.078(19) 2_566 .
As3 Cd2 Cd1 126.249(18) 1_556 2_556
As4 Cd2 Cd1 116.374(19) 2_566 2_556
As1 Cd2 Cd1 55.316(14) . 2_556
As3 Cd2 Cd2 69.571(17) 1_556 2_557
As4 Cd2 Cd2 113.12(2) 2_566 2_557
As1 Cd2 Cd2 120.43(2) . 2_557
Cd1 Cd2 Cd2 75.051(18) 2_556 2_557
As3 Cd2 Rb2 64.968(16) 1_556 2_656
As4 Cd2 Rb2 175.472(18) 2_566 2_656
As1 Cd2 Rb2 60.550(14) . 2_656
Cd1 Cd2 Rb2 65.955(15) 2_556 2_656
Cd2 Cd2 Rb2 71.019(15) 2_557 2_656
As3 Cd2 Rb1 56.593(17) 1_556 .
As4 Cd2 Rb1 122.488(18) 2_566 .
As1 Cd2 Rb1 61.179(14) . .
Cd1 Cd2 Rb1 106.743(14) 2_556 .
Cd2 Cd2 Rb1 113.410(16) 2_557 .
Rb2 Cd2 Rb1 53.130(14) 2_656 .
As3 Cd2 Rb2 96.06(2) 1_556 1_456
As4 Cd2 Rb2 53.572(15) 2_566 1_456
As1 Cd2 Rb2 148.762(17) . 1_456
Cd1 Cd2 Rb2 99.467(15) 2_556 1_456
Cd2 Cd2 Rb2 59.585(13) 2_557 1_456
Rb2 Cd2 Rb2 130.603(12) 2_656 1_456
Rb1 Cd2 Rb2 150.018(13) . 1_456
As3 Cd2 Rb1 156.792(18) 1_556 1_455
As4 Cd2 Rb1 55.003(15) 2_566 1_455
As1 Cd2 Rb1 89.044(17) . 1_455
Cd1 Cd2 Rb1 61.553(11) 2_556 1_455
Cd2 Cd2 Rb1 94.814(16) 2_557 1_455
Rb2 Cd2 Rb1 127.506(15) 2_656 1_455
Rb1 Cd2 Rb1 146.195(16) . 1_455
Rb2 Cd2 Rb1 60.799(15) 1_456 1_455
Ge1 Ge1 As4 106.99(3) 2_566 .
Ge1 Ge1 As1 107.88(3) 2_566 .
As4 Ge1 As1 109.53(3) . .
Ge1 Ge1 As2 107.38(3) 2_566 2_566
As4 Ge1 As2 111.80(3) . 2_566
As1 Ge1 As2 112.98(2) . 2_566
Ge1 Ge1 Cd1 146.69(3) 2_566 .
As4 Ge1 Cd1 106.28(2) . .
As1 Ge1 Cd1 61.576(19) . .
As2 Ge1 Cd1 57.589(16) 2_566 .
Ge2 Ge2 As2 100.08(3) 2_765 2_666
Ge2 Ge2 As4 100.66(3) 2_765 2_665
As2 Ge2 As4 117.34(3) 2_666 2_665
Ge2 Ge2 As3 111.24(3) 2_765 2_665
As2 Ge2 As3 113.23(2) 2_666 2_665
As4 Ge2 As3 112.61(3) 2_665 2_665
Ge2 Ge2 Rb2 144.42(3) 2_765 2_665
As2 Ge2 Rb2 114.97(2) 2_666 2_665
As4 Ge2 Rb2 58.648(18) 2_665 2_665
As3 Ge2 Rb2 61.208(16) 2_665 2_665
Ge2 Ge2 Rb1 143.92(3) 2_765 2_666
As2 Ge2 Rb1 58.892(18) 2_666 2_666
As4 Ge2 Rb1 114.89(2) 2_665 2_666
As3 Ge2 Rb1 61.428(17) 2_665 2_666
Rb2 Ge2 Rb1 66.769(17) 2_665 2_666
Ge2 Ge2 Rb2 116.76(3) 2_765 .
As2 Ge2 Rb2 58.793(16) 2_666 .
As4 Ge2 Rb2 58.994(18) 2_665 .
As3 Ge2 Rb2 132.00(2) 2_665 .
Rb2 Ge2 Rb2 79.247(17) 2_665 .
Rb1 Ge2 Rb2 79.248(17) 2_666 .
Ge1 As1 Cd2 89.37(2) . .
Ge1 As1 Cd1 114.01(3) . 2_556
Cd2 As1 Cd1 69.737(17) . 2_556
Ge1 As1 Cd1 69.994(19) . .
Cd2 As1 Cd1 118.25(2) . .
Cd1 As1 Cd1 67.909(18) 2_556 .
Ge1 As1 Rb2 159.49(2) . 2_656
Cd2 As1 Rb2 77.287(18) . 2_656
Cd1 As1 Rb2 76.149(18) 2_556 2_656
Cd1 As1 Rb2 130.09(2) . 2_656
Ge1 As1 Rb2 87.15(2) . .
Cd2 As1 Rb2 149.12(2) . .
Cd1 As1 Rb2 138.726(19) 2_556 .
Cd1 As1 Rb2 89.20(2) . .
Rb2 As1 Rb2 96.305(19) 2_656 .
Ge1 As1 Rb1 102.41(2) . .
Cd2 As1 Rb1 80.066(18) . .
Cd1 As1 Rb1 131.42(2) 2_556 .
Cd1 As1 Rb1 159.19(2) . .
Rb2 As1 Rb1 60.322(16) 2_656 .
Rb2 As1 Rb1 70.788(18) . .
Ge1 As1 Rb1 126.12(2) . 2_656
Cd2 As1 Rb1 141.775(19) . 2_656
Cd1 As1 Rb1 81.588(19) 2_556 2_656
Cd1 As1 Rb1 69.962(16) . 2_656
Rb2 As1 Rb1 71.556(17) 2_656 2_656
Rb2 As1 Rb1 57.915(14) . 2_656
Rb1 As1 Rb1 102.380(17) . 2_656
Ge2 As2 Ge1 98.80(2) 2_666 2_566
Ge2 As2 Cd1 97.62(2) 2_666 2_566
Ge1 As2 Cd1 72.38(2) 2_566 2_566
Ge2 As2 Rb1 158.09(2) 2_666 2_666
Ge1 As2 Rb1 102.91(2) 2_566 2_666
Cd1 As2 Rb1 91.768(18) 2_566 2_666
Ge2 As2 Rb1 84.01(2) 2_666 .
Ge1 As2 Rb1 114.92(2) 2_566 .
Cd1 As2 Rb1 172.28(2) 2_566 .
Rb1 As2 Rb1 84.214(18) 2_666 .
Ge2 As2 Rb2 84.23(2) 2_666 2_666
Ge1 As2 Rb2 149.38(2) 2_566 2_666
Cd1 As2 Rb2 77.021(19) 2_566 2_666
Rb1 As2 Rb2 78.637(18) 2_666 2_666
Rb1 As2 Rb2 95.69(2) . 2_666
Ge2 As3 Cd2 84.68(2) 2_665 1_554
Ge2 As3 Cd1 91.24(2) 2_665 .
Cd2 As3 Cd1 99.11(2) 1_554 .
Ge2 As3 Rb2 80.862(19) 2_665 .
Cd2 As3 Rb2 158.44(2) 1_554 .
Cd1 As3 Rb2 97.13(2) . .
Ge2 As3 Rb1 81.217(19) 2_665 1_554
Cd2 As3 Rb1 85.51(2) 1_554 1_554
Cd1 As3 Rb1 170.80(2) . 1_554
Rb2 As3 Rb1 76.568(19) . 1_554
Ge2 As3 Rb1 138.79(2) 2_665 2_656
Cd2 As3 Rb1 135.79(2) 1_554 2_656
Cd1 As3 Rb1 76.988(18) . 2_656
Rb2 As3 Rb1 62.124(16) . 2_656
Rb1 As3 Rb1 105.279(18) 1_554 2_656
Ge2 As3 Rb2 137.66(2) 2_665 2_655
Cd2 As3 Rb2 74.925(17) 1_554 2_655
Cd1 As3 Rb2 127.995(19) . 2_655
Rb2 As3 Rb2 105.675(17) . 2_655
Rb1 As3 Rb2 60.824(15) 1_554 2_655
Rb1 As3 Rb2 73.856(18) 2_656 2_655
Ge1 As4 Ge2 91.96(2) . 2_665
Ge1 As4 Cd2 82.15(2) . 2_566
Ge2 As4 Cd2 96.29(2) 2_665 2_566
Ge1 As4 Rb2 94.10(2) . .
Ge2 As4 Rb2 83.20(2) 2_665 .
Cd2 As4 Rb2 176.21(2) 2_566 .
Ge1 As4 Rb2 168.82(2) . 2_665
Ge2 As4 Rb2 83.58(2) 2_665 2_665
Cd2 As4 Rb2 88.132(19) 2_566 2_665
Rb2 As4 Rb2 95.540(18) . 2_665
Ge1 As4 Rb1 107.85(2) . 2_666
Ge2 As4 Rb1 160.18(2) 2_665 2_666
Cd2 As4 Rb1 87.16(2) 2_566 2_666
Rb2 As4 Rb1 94.58(2) . 2_666
Rb2 As4 Rb1 77.015(18) 2_665 2_666

loop_
_geom_bond_atom_site_label_1
_geom_bond_atom_site_label_2
_geom_bond_distance
_geom_bond_site_symmetry_2
Rb1 As2 3.3930(8) 2_666
Rb1 As2 3.4666(8) .
Rb1 As3 3.5783(8) 1_556
Rb1 As4 3.5835(8) 2_666
Rb1 As3 3.6207(7) 2_656
Rb1 Rb2 3.6877(8) 2_656
Rb1 As1 3.8010(8) .
Rb1 As1 3.8998(8) 2_656
Rb1 Cd1 3.9775(8) 2_656
Rb1 Ge2 4.0268(8) 2_666
Rb1 Cd2 4.2734(9) .
Rb1 Rb2 4.3505(9) .
Rb2 As4 3.4151(8) .
Rb2 As2 3.4724(7) 2_666
Rb2 As4 3.4839(8) 2_665
Rb2 As1 3.5231(7) 2_656
Rb2 As3 3.5248(8) .
Rb2 Rb1 3.6878(8) 2_656
Rb2 As3 3.7035(8) 2_655
Rb2 As1 3.7092(8) .
Rb2 Cd1 3.9054(8) 1_655
Rb2 Cd2 3.9467(7) 2_656
Rb2 Ge2 3.9710(8) 2_665
Rb2 Ge2 4.0392(8) .
Cd1 As3 2.6524(7) .
Cd1 As1 2.7280(6) 2_556
Cd1 As2 2.7302(7) 2_566
Cd1 As1 2.8847(7) .
Cd1 Ge1 3.0822(7) .
Cd1 Cd2 3.1121(6) 2_556
Cd1 Cd1 3.1376(8) 2_556
Cd1 Rb2 3.9055(8) 1_455
Cd1 Rb1 3.9775(8) 2_656
Cd1 Rb1 4.4202(8) 1_455
Cd2 As3 2.6332(6) 1_556
Cd2 As4 2.6834(7) 2_566
Cd2 As1 2.7158(7) .
Cd2 Cd1 3.1122(6) 2_556
Cd2 Cd2 3.4747(8) 2_557
Cd2 Rb2 3.9467(7) 2_656
Cd2 Rb2 4.3277(8) 1_456
Cd2 Rb1 4.3691(9) 1_455
Ge1 Ge1 2.4492(10) 2_566
Ge1 As4 2.4524(7) .
Ge1 As1 2.4540(7) .
Ge1 As2 2.4785(8) 2_566
Ge2 Ge2 2.4214(11) 2_765
Ge2 As2 2.4422(7) 2_666
Ge2 As4 2.4704(7) 2_665
Ge2 As3 2.4723(8) 2_665
Ge2 Rb2 3.9709(8) 2_665
Ge2 Rb1 4.0268(8) 2_666
As1 Cd1 2.7280(6) 2_556
As1 Rb2 3.5231(7) 2_656
As1 Rb1 3.8998(8) 2_656
As2 Ge2 2.4422(7) 2_666
As2 Ge1 2.4786(8) 2_566
As2 Cd1 2.7301(7) 2_566
As2 Rb1 3.3930(8) 2_666
As2 Rb2 3.4724(7) 2_666
As3 Ge2 2.4723(8) 2_665
As3 Cd2 2.6332(6) 1_554
As3 Rb1 3.5783(8) 1_554
As3 Rb1 3.6208(8) 2_656
As3 Rb2 3.7035(8) 2_655
As4 Ge2 2.4704(7) 2_665
As4 Cd2 2.6834(7) 2_566
As4 Rb2 3.4839(8) 2_665
As4 Rb1 3.5835(7) 2_666
